data_4110483
loop_
_publ_author_name
'F. Albert Cotton'
'Carlos A. Murillo'
'Dino Villagr\'an'
'Rongmin Yu'

_publ_contact_author_address
;  Laboratory for Molecular Structure and Bonding
   Dept. of Chemistry
   Texas A&M University, PO Box  30012
   College Station, TX 77842-3012, USA
;
_publ_contact_author_email cotton@tamu.edu
_publ_contact_author_fax '(979) 845 9351'
_publ_contact_author_name 'F. A. Cotton'
_publ_contact_author_phone '(979) 845 4432'
_publ_section_title
;
 Uniquely Strong Electronic Communication between [Mo2] Units Linked by
 Dioxolene Dianions
;
_journal_name_full 'Journal of the American Chemical Society'
_journal_page_first 3281
_journal_page_last 3290
_journal_paper_doi 10.1021/ja0582962
_journal_volume 128
_journal_year 2006
_chemical_formula_moiety 'C96H94Mo4N12O16, PF6, 2(CH2 Cl2)'
_chemical_formula_sum 'C98 H96 Cl4 F6 Mo4 N12 O16 P'
_chemical_formula_weight 2368.40
_chemical_name_systematic
; 
 ? 
;
_space_group_IT_number 2
_symmetry_cell_setting triclinic
_symmetry_space_group_name_Hall '-P 1'
_symmetry_space_group_name_H-M 'P -1'
_atom_sites_solution_hydrogens geom
_atom_sites_solution_primary direct
_atom_sites_solution_secondary difmap
_audit_creation_method SHELXL-97
_cell_angle_alpha 76.494(3)
_cell_angle_beta 67.595(2)
_cell_angle_gamma 72.588(2)
_cell_formula_units_Z 2
_cell_length_a 15.892(2)
_cell_length_b 17.715(2)
_cell_length_c 20.794(3)
_cell_measurement_reflns_used 7599
_cell_measurement_temperature 213(2)
_cell_measurement_theta_max 27.52
_cell_measurement_theta_min 2.19
_cell_volume 5116.6(11)
_computing_cell_refinement SAINT
_computing_data_collection SMART
_computing_data_reduction SANT
_computing_molecular_graphics 'SHELXTL (Siemens, 1996)'
_computing_publication_material CIFTAB
_computing_structure_refinement 'SHELXL-97 (Sheldrick, 1997)'
_computing_structure_solution 'SHELXS-97 (Sheldrick, 1990)'
_diffrn_ambient_temperature 213(2)
_diffrn_detector_area_resol_mean 0
_diffrn_measured_fraction_theta_full 0.956
_diffrn_measured_fraction_theta_max 0.956
_diffrn_measurement_device_type 'Bruker SMART 1000'
_diffrn_measurement_method '\w Scans'
_diffrn_radiation_monochromator graphite
_diffrn_radiation_source 'Normal-focus sealed tube'
_diffrn_radiation_type MoK\a
_diffrn_radiation_wavelength 0.71073
_diffrn_reflns_av_R_equivalents 0.0367
_diffrn_reflns_av_sigmaI/netI 0.0864
_diffrn_reflns_limit_h_max 20
_diffrn_reflns_limit_h_min -20
_diffrn_reflns_limit_k_max 23
_diffrn_reflns_limit_k_min -15
_diffrn_reflns_limit_l_max 27
_diffrn_reflns_limit_l_min -22
_diffrn_reflns_number 36039
_diffrn_reflns_theta_full 27.60
_diffrn_reflns_theta_max 27.60
_diffrn_reflns_theta_min 1.64
_diffrn_standards_decay_% 0
_diffrn_standards_interval_count 0
_diffrn_standards_interval_time 0
_diffrn_standards_number 0
_exptl_absorpt_coefficient_mu 0.679
_exptl_absorpt_correction_T_max 0.9604
_exptl_absorpt_correction_T_min 0.8933
_exptl_absorpt_correction_type multi-scan
_exptl_absorpt_process_details sadabs
_exptl_crystal_colour black
_exptl_crystal_density_diffrn 1.537
_exptl_crystal_description plate
_exptl_crystal_F_000 2402
_exptl_crystal_size_max 0.17
_exptl_crystal_size_mid 0.15
_exptl_crystal_size_min 0.06
_refine_diff_density_max 1.354
_refine_diff_density_min -1.115
_refine_diff_density_rms 0.114
_refine_ls_extinction_method none
_refine_ls_goodness_of_fit_ref 1.009
_refine_ls_hydrogen_treatment noref
_refine_ls_matrix_type full
_refine_ls_number_parameters 1324
_refine_ls_number_reflns 22683
_refine_ls_number_restraints 66
_refine_ls_restrained_S_all 1.007
_refine_ls_R_factor_all 0.1257
_refine_ls_R_factor_gt 0.0543
_refine_ls_shift/su_max 0.002
_refine_ls_shift/su_mean 0.000
_refine_ls_structure_factor_coef Fsqd
_refine_ls_weighting_details 'calc w=1/[\s^2^(Fo^2^)+(0.0639P)^2^+8.0377P] where P=(Fo^2^+2Fc^2^)/3'
_refine_ls_weighting_scheme calc
_refine_ls_wR_factor_gt 0.1241
_refine_ls_wR_factor_ref 0.1634
_reflns_number_gt 12177
_reflns_number_total 22683
_reflns_threshold_expression >2sigma(I)
_cod_data_source_file ja0582962si20051206_054833_5.cif
_cod_data_source_block compound-4
_cod_original_cell_volume 5116.5(12)
_cod_database_code 4110483

loop_
_symmetry_equiv_pos_as_xyz
'x, y, z'
'-x, -y, -z'

loop_
_atom_site_label
_atom_site_type_symbol
_atom_site_fract_x
_atom_site_fract_y
_atom_site_fract_z
_atom_site_U_iso_or_equiv
_atom_site_adp_type
_atom_site_occupancy
_atom_site_symmetry_multiplicity
_atom_site_calc_flag
_atom_site_refinement_flags
_atom_site_disorder_assembly
_atom_site_disorder_group
Mo1 Mo 0.21564(3) 0.24020(3) 0.31603(2) 0.02469(12) Uani 1 1 d . . .
Mo2 Mo 0.07697(3) 0.31010(3) 0.33223(2) 0.02532(12) Uani 1 1 d . . .
Mo3 Mo 0.41445(3) 0.67374(3) 0.16342(3) 0.02582(12) Uani 1 1 d . . .
Mo4 Mo 0.27555(3) 0.74145(3) 0.17678(3) 0.02596(12) Uani 1 1 d . . .
O1 O 0.5583(3) 0.0459(3) 0.0367(3) 0.0564(13) Uani 1 1 d . . .
O2 O -0.1690(4) 0.5003(3) 0.0992(3) 0.0766(17) Uani 1 1 d . . .
O3 O 0.4038(3) -0.1668(3) 0.3987(3) 0.0604(13) Uani 1 1 d . . .
O4 O -0.3571(3) 0.2491(3) 0.4118(3) 0.0673(15) Uani 1 1 d . . .
O5 O 0.5056(3) 0.0909(3) 0.5181(2) 0.0547(13) Uani 1 1 d . . .
O6 O -0.2614(3) 0.5080(3) 0.6061(3) 0.0594(13) Uani 1 1 d . . .
O11 O 0.6449(3) 0.4987(3) 0.4109(3) 0.0650(15) Uani 1 1 d . . .
O12 O -0.0843(4) 0.9551(4) 0.4195(3) 0.0809(18) Uani 1 1 d . . .
O13 O 0.8429(3) 0.7573(3) 0.0806(4) 0.087(2) Uani 1 1 d . . .
O14 O 0.0402(3) 1.1294(3) 0.2016(3) 0.0669(15) Uani 1 1 d . . .
O15 O 0.7843(3) 0.5059(3) -0.1027(3) 0.0608(14) Uani 1 1 d . . .
O16 O -0.0144(3) 0.9135(3) -0.0136(3) 0.0603(14) Uani 1 1 d . . .
O7 O 0.2854(2) 0.3285(2) 0.2759(2) 0.0303(9) Uani 1 1 d . . .
O8 O 0.1006(2) 0.4193(2) 0.29597(19) 0.0284(8) Uani 1 1 d . . .
O9 O 0.3917(2) 0.5634(2) 0.19788(19) 0.0282(8) Uani 1 1 d . . .
O10 O 0.2075(2) 0.6528(2) 0.2161(2) 0.0314(9) Uani 1 1 d . . .
N1 N 0.2349(3) 0.2268(3) 0.2111(2) 0.0302(11) Uani 1 1 d . . .
N2 N 0.0843(3) 0.3031(3) 0.2290(2) 0.0303(11) Uani 1 1 d . . .
N3 N 0.1693(3) 0.1327(3) 0.3574(2) 0.0289(10) Uani 1 1 d . . .
N4 N 0.0197(3) 0.2091(3) 0.3755(2) 0.0297(10) Uani 1 1 d . . .
N5 N 0.2106(3) 0.2497(3) 0.4179(2) 0.0283(10) Uani 1 1 d . . .
N6 N 0.0628(3) 0.3300(3) 0.4337(2) 0.0290(10) Uani 1 1 d . . .
N7 N 0.4001(3) 0.6821(3) 0.2689(2) 0.0305(11) Uani 1 1 d . . .
N8 N 0.2507(3) 0.7567(3) 0.2814(2) 0.0309(11) Uani 1 1 d . . .
N9 N 0.4675(3) 0.7786(3) 0.1265(2) 0.0285(10) Uani 1 1 d . . .
N10 N 0.3169(3) 0.8503(3) 0.1434(2) 0.0300(11) Uani 1 1 d . . .
N11 N 0.4331(3) 0.6574(3) 0.0604(2) 0.0293(10) Uani 1 1 d . . .
N12 N 0.2846(3) 0.7330(3) 0.0739(2) 0.0298(11) Uani 1 1 d . . .
C1 C 0.3177(4) 0.1833(3) 0.1647(3) 0.0336(13) Uani 1 1 d . . .
C2 C 0.4034(4) 0.1739(4) 0.1728(3) 0.0367(14) Uani 1 1 d . . .
H2A H 0.4060 0.1989 0.2070 0.044 Uiso 1 1 calc R . .
C3 C 0.4850(4) 0.1283(4) 0.1315(3) 0.0389(15) Uani 1 1 d . . .
H3A H 0.5418 0.1216 0.1387 0.047 Uiso 1 1 calc R . .
C4 C 0.4834(4) 0.0928(4) 0.0799(3) 0.0402(15) Uani 1 1 d . . .
C5 C 0.3980(4) 0.1049(4) 0.0689(3) 0.0445(16) Uani 1 1 d . . .
H5A H 0.3964 0.0832 0.0324 0.053 Uiso 1 1 calc R . .
C6 C 0.3174(4) 0.1480(4) 0.1111(3) 0.0414(15) Uani 1 1 d . . .
H6A H 0.2606 0.1542 0.1041 0.050 Uiso 1 1 calc R . .
C7 C 0.6450(5) 0.0327(5) 0.0459(4) 0.067(2) Uani 1 1 d . . .
H7A H 0.6928 -0.0013 0.0125 0.100 Uiso 1 1 calc R . .
H7B H 0.6407 0.0069 0.0933 0.100 Uiso 1 1 calc R . .
H7C H 0.6614 0.0834 0.0383 0.100 Uiso 1 1 calc R . .
C8 C 0.1646(4) 0.2646(3) 0.1873(3) 0.0331(13) Uani 1 1 d . . .
H8A H 0.1719 0.2642 0.1404 0.040 Uiso 1 1 calc R . .
C9 C 0.0184(4) 0.3532(4) 0.1964(3) 0.0358(14) Uani 1 1 d . . .
C10 C -0.0750(4) 0.3559(4) 0.2287(3) 0.0435(16) Uani 1 1 d . . .
H10A H -0.0951 0.3242 0.2721 0.052 Uiso 1 1 calc R . .
C11 C -0.1411(5) 0.4045(4) 0.1985(4) 0.0534(19) Uani 1 1 d . . .
H11A H -0.2051 0.4058 0.2214 0.064 Uiso 1 1 calc R . .
C12 C -0.1115(5) 0.4503(5) 0.1356(4) 0.057(2) Uani 1 1 d . . .
C13 C -0.0177(5) 0.4501(5) 0.1032(4) 0.061(2) Uani 1 1 d . . .
H13A H 0.0022 0.4825 0.0601 0.074 Uiso 1 1 calc R . .
C14 C 0.0467(5) 0.4023(4) 0.1342(4) 0.0518(18) Uani 1 1 d . . .
H14A H 0.1103 0.4033 0.1127 0.062 Uiso 1 1 calc R . .
C15 C -0.2666(6) 0.5034(5) 0.1316(5) 0.087(3) Uani 1 1 d . . .
H15A H -0.3002 0.5399 0.1020 0.130 Uiso 1 1 calc R . .
H15B H -0.2889 0.5218 0.1769 0.130 Uiso 1 1 calc R . .
H15C H -0.2770 0.4505 0.1379 0.130 Uiso 1 1 calc R . .
C16 C 0.2298(4) 0.0563(3) 0.3682(3) 0.0318(13) Uani 1 1 d . . .
C17 C 0.3178(4) 0.0373(4) 0.3219(3) 0.0401(15) Uani 1 1 d . . .
H17A H 0.3379 0.0751 0.2830 0.048 Uiso 1 1 calc R . .
C18 C 0.3796(4) -0.0359(4) 0.3296(4) 0.0465(16) Uani 1 1 d . . .
H18A H 0.4402 -0.0469 0.2966 0.056 Uiso 1 1 calc R . .
C19 C 0.3512(5) -0.0919(4) 0.3859(4) 0.0437(16) Uani 1 1 d . . .
C20 C 0.2635(4) -0.0731(4) 0.4355(4) 0.0453(16) Uani 1 1 d . . .
H20A H 0.2445 -0.1107 0.4749 0.054 Uiso 1 1 calc R . .
C21 C 0.2031(4) 0.0009(4) 0.4279(3) 0.0424(15) Uani 1 1 d . . .
H21A H 0.1443 0.0138 0.4627 0.051 Uiso 1 1 calc R . .
C22 C 0.4985(5) -0.1846(5) 0.3538(4) 0.072(2) Uani 1 1 d . . .
H22A H 0.5287 -0.2390 0.3678 0.108 Uiso 1 1 calc R . .
H22B H 0.5310 -0.1480 0.3573 0.108 Uiso 1 1 calc R . .
H22C H 0.5006 -0.1790 0.3058 0.108 Uiso 1 1 calc R . .
C23 C 0.0775(4) 0.1386(3) 0.3782(3) 0.0306(13) Uani 1 1 d . . .
H23A H 0.0540 0.0923 0.3950 0.037 Uiso 1 1 calc R . .
C24 C -0.0779(4) 0.2149(3) 0.3898(3) 0.0311(13) Uani 1 1 d . . .
C25 C -0.1062(4) 0.1717(4) 0.3570(3) 0.0441(16) Uani 1 1 d . . .
H25A H -0.0617 0.1337 0.3287 0.053 Uiso 1 1 calc R . .
C26 C -0.1996(4) 0.1850(4) 0.3662(4) 0.0502(18) Uani 1 1 d . . .
H26A H -0.2186 0.1562 0.3436 0.060 Uiso 1 1 calc R . .
C27 C -0.2657(4) 0.2399(4) 0.4081(4) 0.0462(17) Uani 1 1 d . . .
C28 C -0.2385(4) 0.2815(4) 0.4418(3) 0.0436(16) Uani 1 1 d . . .
H28A H -0.2835 0.3182 0.4713 0.052 Uiso 1 1 calc R . .
C29 C -0.1442(4) 0.2689(4) 0.4323(3) 0.0391(15) Uani 1 1 d . . .
H29A H -0.1256 0.2977 0.4551 0.047 Uiso 1 1 calc R . .
C30 C -0.4286(5) 0.3031(5) 0.4567(5) 0.072(2) Uani 1 1 d . . .
H30A H -0.4890 0.3043 0.4547 0.108 Uiso 1 1 calc R . .
H30B H -0.4169 0.3562 0.4414 0.108 Uiso 1 1 calc R . .
H30C H -0.4287 0.2856 0.5046 0.108 Uiso 1 1 calc R . .
C31 C 0.2863(4) 0.2117(3) 0.4434(3) 0.0298(13) Uani 1 1 d . . .
C32 C 0.3754(4) 0.1907(4) 0.3971(3) 0.0429(16) Uani 1 1 d . . .
H32A H 0.3855 0.2044 0.3487 0.051 Uiso 1 1 calc R . .
C33 C 0.4509(4) 0.1502(4) 0.4191(3) 0.0442(16) Uani 1 1 d . . .
H33A H 0.5109 0.1352 0.3862 0.053 Uiso 1 1 calc R . .
C34 C 0.4372(4) 0.1322(4) 0.4897(3) 0.0386(15) Uani 1 1 d . . .
C35 C 0.3492(4) 0.1531(5) 0.5371(4) 0.0532(19) Uani 1 1 d . . .
H35A H 0.3399 0.1411 0.5855 0.064 Uiso 1 1 calc R . .
C36 C 0.2736(4) 0.1920(4) 0.5143(3) 0.0482(17) Uani 1 1 d . . .
H36A H 0.2134 0.2050 0.5474 0.058 Uiso 1 1 calc R . .
C37 C 0.5943(4) 0.0599(4) 0.4714(4) 0.0522(18) Uani 1 1 d . . .
H37A H 0.6363 0.0321 0.4976 0.078 Uiso 1 1 calc R . .
H37B H 0.6187 0.1032 0.4384 0.078 Uiso 1 1 calc R . .
H37C H 0.5890 0.0229 0.4461 0.078 Uiso 1 1 calc R . .
C38 C 0.1346(4) 0.2954(3) 0.4563(3) 0.0315(13) Uani 1 1 d . . .
H38A H 0.1312 0.3037 0.5003 0.038 Uiso 1 1 calc R . .
C39 C -0.0176(4) 0.3784(3) 0.4775(3) 0.0293(13) Uani 1 1 d . . .
C40 C -0.0602(4) 0.3488(4) 0.5470(3) 0.0385(14) Uani 1 1 d . . .
H40A H -0.0338 0.2977 0.5660 0.046 Uiso 1 1 calc R . .
C41 C -0.1404(4) 0.3938(4) 0.5876(3) 0.0456(16) Uani 1 1 d . . .
H41A H -0.1694 0.3732 0.6343 0.055 Uiso 1 1 calc R . .
C42 C -0.1799(4) 0.4702(4) 0.5606(3) 0.0399(15) Uani 1 1 d . . .
C43 C -0.1368(4) 0.5000(4) 0.4924(3) 0.0390(15) Uani 1 1 d . . .
H43A H -0.1622 0.5517 0.4738 0.047 Uiso 1 1 calc R . .
C44 C -0.0563(4) 0.4540(4) 0.4512(3) 0.0368(14) Uani 1 1 d . . .
H44A H -0.0275 0.4746 0.4044 0.044 Uiso 1 1 calc R . .
C45 C -0.3117(5) 0.5818(4) 0.5791(4) 0.062(2) Uani 1 1 d . . .
H45A H -0.3678 0.6024 0.6165 0.093 Uiso 1 1 calc R . .
H45B H -0.3288 0.5733 0.5418 0.093 Uiso 1 1 calc R . .
H45C H -0.2725 0.6201 0.5609 0.093 Uiso 1 1 calc R . .
C52 C 0.4634(4) 0.6355(3) 0.3045(3) 0.0330(13) Uani 1 1 d . . .
C53 C 0.5579(4) 0.6331(4) 0.2738(3) 0.0428(16) Uani 1 1 d . . .
H53A H 0.5801 0.6625 0.2294 0.051 Uiso 1 1 calc R . .
C54 C 0.6208(4) 0.5874(4) 0.3080(4) 0.0457(17) Uani 1 1 d . . .
H54A H 0.6850 0.5859 0.2864 0.055 Uiso 1 1 calc R . .
C55 C 0.5897(5) 0.5449(4) 0.3728(4) 0.0474(17) Uani 1 1 d . . .
C56 C 0.4944(5) 0.5457(4) 0.4029(4) 0.0536(19) Uani 1 1 d . . .
H56A H 0.4722 0.5157 0.4469 0.064 Uiso 1 1 calc R . .
C57 C 0.4334(4) 0.5900(4) 0.3688(3) 0.0453(16) Uani 1 1 d . . .
H57A H 0.3697 0.5894 0.3896 0.054 Uiso 1 1 calc R . .
C58 C 0.7418(5) 0.4954(5) 0.3811(5) 0.078(3) Uani 1 1 d . . .
H58A H 0.7733 0.4610 0.4128 0.117 Uiso 1 1 calc R . .
H58B H 0.7518 0.5487 0.3732 0.117 Uiso 1 1 calc R . .
H58C H 0.7667 0.4743 0.3367 0.117 Uiso 1 1 calc R . .
C59 C 0.3181(4) 0.7215(4) 0.3077(3) 0.0356(14) Uani 1 1 d . . .
H59A H 0.3080 0.7243 0.3547 0.043 Uiso 1 1 calc R . .
C60 C 0.1651(4) 0.8035(4) 0.3204(3) 0.0351(14) Uani 1 1 d . . .
C61 C 0.0899(4) 0.8202(4) 0.2968(4) 0.0518(18) Uani 1 1 d . . .
H61A H 0.0966 0.7970 0.2583 0.062 Uiso 1 1 calc R . .
C62 C 0.0058(4) 0.8701(4) 0.3285(4) 0.0523(18) Uani 1 1 d . . .
H62A H -0.0436 0.8816 0.3108 0.063 Uiso 1 1 calc R . .
C63 C -0.0060(5) 0.9024(4) 0.3850(4) 0.0512(18) Uani 1 1 d . . .
C64 C 0.0691(5) 0.8843(5) 0.4101(4) 0.066(2) Uani 1 1 d . . .
H64A H 0.0619 0.9059 0.4497 0.079 Uiso 1 1 calc R . .
C65 C 0.1529(5) 0.8354(4) 0.3773(4) 0.0540(19) Uani 1 1 d . . .
H65A H 0.2027 0.8239 0.3946 0.065 Uiso 1 1 calc R . .
C66 C -0.1598(5) 0.9772(5) 0.3926(5) 0.075(3) Uani 1 1 d . . .
H66A H -0.2115 1.0145 0.4206 0.112 Uiso 1 1 calc R . .
H66B H -0.1801 0.9300 0.3946 0.112 Uiso 1 1 calc R . .
H66C H -0.1392 1.0022 0.3443 0.112 Uiso 1 1 calc R . .
C67 C 0.5639(4) 0.7767(3) 0.1116(3) 0.0306(13) Uani 1 1 d . . .
C68 C 0.5911(4) 0.8255(4) 0.1393(3) 0.0422(15) Uani 1 1 d . . .
H68A H 0.5455 0.8646 0.1659 0.051 Uiso 1 1 calc R . .
C69 C 0.6845(5) 0.8173(4) 0.1282(4) 0.058(2) Uani 1 1 d . . .
H69A H 0.7022 0.8498 0.1484 0.069 Uiso 1 1 calc R . .
C70 C 0.7527(5) 0.7614(4) 0.0873(4) 0.059(2) Uani 1 1 d . . .
C71 C 0.7264(4) 0.7115(4) 0.0608(4) 0.0526(18) Uani 1 1 d . . .
H71A H 0.7718 0.6716 0.0351 0.063 Uiso 1 1 calc R . .
C72 C 0.6323(4) 0.7202(4) 0.0722(3) 0.0416(15) Uani 1 1 d . . .
H72A H 0.6147 0.6870 0.0527 0.050 Uiso 1 1 calc R . .
C73 C 0.9160(5) 0.7001(6) 0.0388(6) 0.107(4) Uani 1 1 d . . .
H73A H 0.9762 0.7031 0.0382 0.161 Uiso 1 1 calc R . .
H73B H 0.9146 0.7118 -0.0088 0.161 Uiso 1 1 calc R . .
H73C H 0.9064 0.6468 0.0587 0.161 Uiso 1 1 calc R . .
C74 C 0.4056(4) 0.8492(3) 0.1269(3) 0.0310(13) Uani 1 1 d . . .
H74A H 0.4254 0.8971 0.1155 0.037 Uiso 1 1 calc R . .
C75 C 0.2481(4) 0.9237(3) 0.1557(3) 0.0324(13) Uani 1 1 d . . .
C76 C 0.1795(4) 0.9452(4) 0.1251(3) 0.0391(15) Uani 1 1 d . . .
H76A H 0.1815 0.9137 0.0936 0.047 Uiso 1 1 calc R . .
C77 C 0.1083(4) 1.0122(4) 0.1403(4) 0.0440(16) Uani 1 1 d . . .
H77A H 0.0609 1.0252 0.1203 0.053 Uiso 1 1 calc R . .
C78 C 0.1057(4) 1.0599(4) 0.1841(4) 0.0434(16) Uani 1 1 d . . .
C79 C 0.1739(5) 1.0374(4) 0.2166(3) 0.0456(16) Uani 1 1 d . . .
H79A H 0.1715 1.0685 0.2485 0.055 Uiso 1 1 calc R . .
C80 C 0.2443(4) 0.9698(4) 0.2019(3) 0.0423(15) Uani 1 1 d . . .
H80A H 0.2902 0.9551 0.2236 0.051 Uiso 1 1 calc R . .
C81 C -0.0324(6) 1.1539(5) 0.1707(5) 0.082(3) Uani 1 1 d . . .
H81A H -0.0743 1.2034 0.1867 0.122 Uiso 1 1 calc R . .
H81B H -0.0672 1.1129 0.1846 0.122 Uiso 1 1 calc R . .
H81C H -0.0045 1.1620 0.1200 0.122 Uiso 1 1 calc R . .
C82 C 0.5197(4) 0.6156(3) 0.0160(3) 0.0300(13) Uani 1 1 d . . .
C83 C 0.5677(4) 0.6518(4) -0.0479(3) 0.0392(15) Uani 1 1 d . . .
H83A H 0.5407 0.7035 -0.0653 0.047 Uiso 1 1 calc R . .
C84 C 0.6547(5) 0.6131(4) -0.0865(3) 0.0464(16) Uani 1 1 d . . .
H84A H 0.6868 0.6381 -0.1305 0.056 Uiso 1 1 calc R . .
C85 C 0.6957(4) 0.5375(4) -0.0612(3) 0.0421(16) Uani 1 1 d . . .
C86 C 0.6469(4) 0.4990(4) 0.0015(3) 0.0418(15) Uani 1 1 d . . .
H86A H 0.6731 0.4463 0.0175 0.050 Uiso 1 1 calc R . .
C87 C 0.5595(4) 0.5380(4) 0.0405(3) 0.0372(14) Uani 1 1 d . . .
H87A H 0.5266 0.5123 0.0837 0.045 Uiso 1 1 calc R . .
C88 C 0.8316(5) 0.4297(5) -0.0778(5) 0.074(2) Uani 1 1 d . . .
H88A H 0.8934 0.4144 -0.1120 0.111 Uiso 1 1 calc R . .
H88B H 0.7962 0.3906 -0.0708 0.111 Uiso 1 1 calc R . .
H88C H 0.8376 0.4320 -0.0336 0.111 Uiso 1 1 calc R . .
C89 C 0.3640(4) 0.6915(3) 0.0347(3) 0.0321(13) Uani 1 1 d . . .
H89A H 0.3716 0.6862 -0.0112 0.039 Uiso 1 1 calc R . .
C90 C 0.2093(4) 0.7721(3) 0.0482(3) 0.0317(13) Uani 1 1 d . . .
C91 C 0.1195(4) 0.7804(4) 0.0961(3) 0.0373(14) Uani 1 1 d . . .
H91A H 0.1104 0.7539 0.1422 0.045 Uiso 1 1 calc R . .
C92 C 0.0425(4) 0.8271(4) 0.0778(3) 0.0413(15) Uani 1 1 d . . .
H92A H -0.0179 0.8332 0.1115 0.050 Uiso 1 1 calc R . .
C93 C 0.0551(4) 0.8644(4) 0.0101(4) 0.0420(16) Uani 1 1 d . . .
C94 C 0.1450(4) 0.8528(4) -0.0396(3) 0.0442(16) Uani 1 1 d . . .
H94A H 0.1538 0.8759 -0.0866 0.053 Uiso 1 1 calc R . .
C95 C 0.2215(4) 0.8074(4) -0.0201(3) 0.0396(15) Uani 1 1 d . . .
H95A H 0.2819 0.8007 -0.0537 0.048 Uiso 1 1 calc R . .
C96 C -0.1025(4) 0.9389(4) 0.0387(4) 0.059(2) Uani 1 1 d . . .
H96A H -0.1465 0.9734 0.0162 0.089 Uiso 1 1 calc R . .
H96B H -0.0947 0.9679 0.0694 0.089 Uiso 1 1 calc R . .
H96C H -0.1262 0.8926 0.0660 0.089 Uiso 1 1 calc R . .
C46 C 0.2666(4) 0.4065(3) 0.2625(3) 0.0269(12) Uani 1 1 d . . .
C47 C 0.1706(3) 0.4543(3) 0.2728(3) 0.0255(11) Uani 1 1 d . . .
C48 C 0.1536(4) 0.5364(3) 0.2580(3) 0.0265(12) Uani 1 1 d . . .
H48A H 0.0917 0.5665 0.2661 0.032 Uiso 1 1 calc R . .
C49 C 0.2261(4) 0.5752(3) 0.2316(3) 0.0258(11) Uani 1 1 d . . .
C50 C 0.3222(4) 0.5284(3) 0.2210(3) 0.0268(12) Uani 1 1 d . . .
C51 C 0.3386(4) 0.4461(3) 0.2368(3) 0.0274(12) Uani 1 1 d . . .
H51A H 0.4004 0.4161 0.2299 0.033 Uiso 1 1 calc R . .
P1 P 0.7173(6) 0.0089(4) 0.2417(3) 0.0915(11) Uani 0.577(18) 1 d PD A 1
P2 P 0.7007(5) 0.0130(5) 0.2431(5) 0.0915(11) Uani 0.423(18) 1 d PD A 2
F1 F 0.6953(9) 0.0779(6) 0.1856(6) 0.167(9) Uani 0.577(18) 1 d PD A 1
F2 F 0.6960(11) 0.0693(6) 0.2914(6) 0.179(10) Uani 0.577(18) 1 d PD A 1
F3 F 0.7404(11) -0.0600(6) 0.2974(6) 0.173(9) Uani 0.577(18) 1 d PD A 1
F4 F 0.7396(11) -0.0515(6) 0.1916(6) 0.165(9) Uani 0.577(18) 1 d PD A 1
F5 F 0.6143(8) 0.0034(9) 0.2717(7) 0.281(18) Uani 0.577(18) 1 d PD A 1
F6 F 0.8202(7) 0.0143(8) 0.2117(6) 0.147(7) Uani 0.577(18) 1 d PD A 1
F7 F 0.7433(9) 0.0706(8) 0.2571(9) 0.217(18) Uani 0.423(18) 1 d PD A 2
F8 F 0.6051(8) 0.0683(8) 0.2675(8) 0.145(10) Uani 0.423(18) 1 d PD A 2
F9 F 0.6572(10) -0.0469(8) 0.2338(10) 0.193(14) Uani 0.423(18) 1 d PD A 2
F10 F 0.7954(9) -0.0446(10) 0.2233(11) 0.220(16) Uani 0.423(18) 1 d PD A 2
F11 F 0.6847(12) -0.0256(10) 0.3184(7) 0.195(15) Uani 0.423(18) 1 d PD A 2
F12 F 0.7168(10) 0.0516(11) 0.1679(7) 0.178(16) Uani 0.423(18) 1 d PD A 2
C1S C 0.6083(18) 0.2935(16) 0.2602(13) 0.137(9) Uiso 0.574(6) 1 d P B 1
H1SA H 0.5693 0.2614 0.2982 0.164 Uiso 0.574(6) 1 calc PR B 1
H1SB H 0.6742 0.2682 0.2546 0.164 Uiso 0.574(6) 1 calc PR B 1
Cl1S Cl 0.5834(4) 0.3803(3) 0.2777(3) 0.106(2) Uiso 0.574(6) 1 d P B 1
Cl2S Cl 0.5840(6) 0.3015(5) 0.1684(4) 0.151(3) Uiso 0.574(6) 1 d P B 1
C1SB C 0.6364(19) 0.2520(18) 0.2312(15) 0.106(9) Uiso 0.426(6) 1 d P B 2
H1SC H 0.6545 0.1940 0.2431 0.127 Uiso 0.426(6) 1 calc PR B 2
H1SD H 0.6119 0.2748 0.2753 0.127 Uiso 0.426(6) 1 calc PR B 2
Cl1B Cl 0.7285(8) 0.2813(7) 0.1842(6) 0.172(5) Uiso 0.426(6) 1 d P B 2
Cl2B Cl 0.5550(6) 0.2707(5) 0.2023(5) 0.115(3) Uiso 0.426(6) 1 d P B 2
C2S C 0.8498(17) 0.7089(15) 0.2373(12) 0.114(8) Uiso 0.509(7) 1 d P C 1
H2SA H 0.7814 0.7260 0.2517 0.137 Uiso 0.509(7) 1 calc PR C 1
H2SB H 0.8778 0.7454 0.1966 0.137 Uiso 0.509(7) 1 calc PR C 1
Cl3S Cl 0.8872(6) 0.6183(5) 0.2226(4) 0.153(3) Uiso 0.509(7) 1 d P C 1
Cl4S Cl 0.9022(8) 0.6973(8) 0.3259(7) 0.218(5) Uiso 0.509(7) 1 d P C 1
C2SB C 0.8320(18) 0.7631(16) 0.2724(14) 0.124(9) Uiso 0.491(7) 1 d P C 2
H2SC H 0.8380 0.7744 0.2226 0.149 Uiso 0.491(7) 1 calc PR C 2
H2SD H 0.8122 0.8148 0.2895 0.149 Uiso 0.491(7) 1 calc PR C 2
Cl3B Cl 0.7472(7) 0.7204(6) 0.3117(5) 0.182(4) Uiso 0.491(7) 1 d P C 2
Cl4B Cl 0.9288(6) 0.7257(5) 0.2755(5) 0.142(3) Uiso 0.491(7) 1 d P C 2

loop_
_atom_site_aniso_label
_atom_site_aniso_U_11
_atom_site_aniso_U_22
_atom_site_aniso_U_33
_atom_site_aniso_U_23
_atom_site_aniso_U_13
_atom_site_aniso_U_12
Mo1 0.0214(2) 0.0224(2) 0.0296(3) -0.0024(2) -0.0100(2) -0.00304(19)
Mo2 0.0207(2) 0.0235(2) 0.0309(3) -0.0019(2) -0.0096(2) -0.00409(19)
Mo3 0.0218(2) 0.0241(2) 0.0319(3) 0.0006(2) -0.0121(2) -0.00508(19)
Mo4 0.0228(2) 0.0227(2) 0.0330(3) 0.0005(2) -0.0132(2) -0.00452(19)
O1 0.037(3) 0.063(3) 0.065(3) -0.030(3) -0.013(2) 0.006(2)
O2 0.068(4) 0.081(4) 0.086(4) 0.002(3) -0.057(3) 0.007(3)
O3 0.058(3) 0.037(3) 0.081(4) -0.004(3) -0.034(3) 0.009(2)
O4 0.031(3) 0.061(3) 0.115(5) -0.013(3) -0.031(3) -0.008(2)
O5 0.038(3) 0.070(3) 0.058(3) -0.010(3) -0.029(2) 0.005(2)
O6 0.045(3) 0.062(3) 0.060(3) -0.030(3) -0.008(2) 0.008(2)
O11 0.055(3) 0.075(4) 0.070(4) 0.015(3) -0.048(3) -0.006(3)
O12 0.044(3) 0.098(5) 0.093(4) -0.052(4) -0.018(3) 0.015(3)
O13 0.029(3) 0.074(4) 0.174(6) -0.053(4) -0.033(3) -0.008(3)
O14 0.065(3) 0.057(3) 0.089(4) -0.040(3) -0.044(3) 0.017(3)
O15 0.041(3) 0.062(3) 0.065(3) -0.029(3) -0.001(3) 0.002(2)
O16 0.038(3) 0.081(4) 0.058(3) 0.001(3) -0.029(2) 0.000(3)
O7 0.0255(19) 0.025(2) 0.039(2) -0.0018(17) -0.0125(18) -0.0039(16)
O8 0.0218(19) 0.026(2) 0.033(2) -0.0022(17) -0.0076(17) -0.0034(16)
O9 0.0232(19) 0.025(2) 0.037(2) 0.0014(17) -0.0142(17) -0.0049(16)
O10 0.0242(19) 0.025(2) 0.043(2) -0.0001(18) -0.0136(18) -0.0032(16)
N1 0.027(2) 0.031(3) 0.031(3) -0.003(2) -0.011(2) -0.003(2)
N2 0.029(2) 0.029(3) 0.032(3) -0.006(2) -0.014(2) 0.000(2)
N3 0.028(2) 0.029(3) 0.031(3) -0.001(2) -0.014(2) -0.004(2)
N4 0.024(2) 0.028(3) 0.034(3) -0.002(2) -0.009(2) -0.003(2)
N5 0.024(2) 0.029(2) 0.032(3) -0.005(2) -0.011(2) -0.003(2)
N6 0.026(2) 0.033(3) 0.027(3) -0.009(2) -0.008(2) -0.002(2)
N7 0.031(3) 0.031(3) 0.030(3) -0.002(2) -0.016(2) -0.001(2)
N8 0.027(2) 0.036(3) 0.026(3) -0.001(2) -0.009(2) -0.004(2)
N9 0.022(2) 0.027(2) 0.036(3) 0.002(2) -0.010(2) -0.0082(19)
N10 0.030(2) 0.024(2) 0.039(3) 0.004(2) -0.018(2) -0.007(2)
N11 0.025(2) 0.031(3) 0.030(3) -0.001(2) -0.011(2) -0.003(2)
N12 0.024(2) 0.037(3) 0.031(3) -0.002(2) -0.013(2) -0.006(2)
C1 0.035(3) 0.029(3) 0.031(3) 0.001(3) -0.010(3) -0.005(3)
C2 0.036(3) 0.039(3) 0.036(3) -0.005(3) -0.014(3) -0.006(3)
C3 0.030(3) 0.043(4) 0.040(4) -0.006(3) -0.009(3) -0.006(3)
C4 0.040(4) 0.035(3) 0.040(4) -0.010(3) -0.010(3) -0.004(3)
C5 0.049(4) 0.049(4) 0.041(4) -0.016(3) -0.017(3) -0.008(3)
C6 0.036(3) 0.045(4) 0.046(4) -0.015(3) -0.018(3) -0.003(3)
C7 0.032(4) 0.079(6) 0.085(6) -0.043(5) -0.009(4) 0.002(4)
C8 0.039(3) 0.031(3) 0.030(3) -0.006(3) -0.017(3) -0.001(3)
C9 0.037(3) 0.034(3) 0.038(4) -0.002(3) -0.022(3) -0.001(3)
C10 0.035(3) 0.049(4) 0.047(4) 0.001(3) -0.020(3) -0.008(3)
C11 0.037(4) 0.064(5) 0.057(5) 0.001(4) -0.024(4) -0.004(3)
C12 0.056(4) 0.056(5) 0.066(5) -0.004(4) -0.043(4) 0.003(4)
C13 0.060(5) 0.070(5) 0.048(5) 0.014(4) -0.030(4) -0.008(4)
C14 0.038(4) 0.061(5) 0.051(4) 0.003(4) -0.020(3) -0.007(3)
C15 0.073(6) 0.079(6) 0.120(8) -0.004(6) -0.073(6) 0.011(5)
C16 0.033(3) 0.025(3) 0.046(4) -0.008(3) -0.022(3) -0.003(2)
C17 0.034(3) 0.030(3) 0.047(4) 0.002(3) -0.011(3) -0.004(3)
C18 0.036(4) 0.042(4) 0.055(4) -0.005(3) -0.016(3) 0.000(3)
C19 0.052(4) 0.027(3) 0.060(5) -0.003(3) -0.035(4) -0.002(3)
C20 0.045(4) 0.036(3) 0.052(4) 0.013(3) -0.025(3) -0.008(3)
C21 0.037(3) 0.040(4) 0.051(4) 0.000(3) -0.019(3) -0.008(3)
C22 0.068(5) 0.053(5) 0.072(6) -0.013(4) -0.026(5) 0.025(4)
C23 0.027(3) 0.025(3) 0.042(4) -0.002(3) -0.014(3) -0.006(2)
C24 0.026(3) 0.028(3) 0.039(3) 0.003(3) -0.014(3) -0.010(2)
C25 0.038(4) 0.044(4) 0.053(4) -0.010(3) -0.016(3) -0.010(3)
C26 0.039(4) 0.046(4) 0.076(5) -0.009(4) -0.027(4) -0.014(3)
C27 0.029(3) 0.037(4) 0.075(5) 0.002(3) -0.025(3) -0.010(3)
C28 0.039(4) 0.036(3) 0.050(4) -0.005(3) -0.010(3) -0.008(3)
C29 0.031(3) 0.035(3) 0.054(4) -0.008(3) -0.011(3) -0.013(3)
C30 0.033(4) 0.067(5) 0.107(7) -0.008(5) -0.022(4) -0.004(4)
C31 0.030(3) 0.025(3) 0.035(3) -0.006(2) -0.013(3) -0.003(2)
C32 0.031(3) 0.059(4) 0.032(4) -0.007(3) -0.013(3) 0.004(3)
C33 0.027(3) 0.056(4) 0.042(4) -0.006(3) -0.011(3) 0.001(3)
C34 0.030(3) 0.044(4) 0.043(4) -0.004(3) -0.021(3) -0.001(3)
C35 0.037(4) 0.079(5) 0.035(4) -0.002(4) -0.015(3) -0.002(4)
C36 0.032(3) 0.059(4) 0.040(4) -0.001(3) -0.011(3) 0.002(3)
C37 0.031(3) 0.054(4) 0.070(5) -0.009(4) -0.021(3) -0.001(3)
C38 0.030(3) 0.032(3) 0.034(3) -0.006(3) -0.012(3) -0.005(3)
C39 0.026(3) 0.034(3) 0.031(3) -0.011(3) -0.011(3) -0.005(2)
C40 0.037(3) 0.038(3) 0.044(4) -0.008(3) -0.016(3) -0.008(3)
C41 0.041(4) 0.055(4) 0.037(4) -0.016(3) -0.005(3) -0.009(3)
C42 0.027(3) 0.050(4) 0.042(4) -0.024(3) -0.007(3) -0.001(3)
C43 0.035(3) 0.036(3) 0.048(4) -0.013(3) -0.018(3) -0.001(3)
C44 0.030(3) 0.037(3) 0.042(4) -0.011(3) -0.008(3) -0.006(3)
C45 0.040(4) 0.054(5) 0.081(6) -0.028(4) -0.011(4) 0.007(3)
C52 0.028(3) 0.034(3) 0.040(4) -0.007(3) -0.019(3) 0.000(2)
C53 0.035(3) 0.044(4) 0.047(4) 0.005(3) -0.020(3) -0.005(3)
C54 0.033(3) 0.054(4) 0.056(4) -0.001(3) -0.027(3) -0.008(3)
C55 0.046(4) 0.051(4) 0.053(4) 0.003(3) -0.035(4) -0.006(3)
C56 0.055(4) 0.065(5) 0.040(4) 0.015(3) -0.028(4) -0.016(4)
C57 0.035(3) 0.058(4) 0.039(4) 0.009(3) -0.016(3) -0.012(3)
C58 0.061(5) 0.078(6) 0.107(7) 0.007(5) -0.060(5) -0.006(4)
C59 0.035(3) 0.039(3) 0.031(3) -0.001(3) -0.014(3) -0.004(3)
C60 0.029(3) 0.036(3) 0.035(4) -0.002(3) -0.008(3) -0.006(3)
C61 0.041(4) 0.070(5) 0.044(4) -0.024(4) -0.020(3) 0.007(3)
C62 0.033(4) 0.063(5) 0.059(5) -0.022(4) -0.019(3) 0.005(3)
C63 0.033(4) 0.054(4) 0.057(5) -0.022(4) -0.002(3) -0.002(3)
C64 0.053(5) 0.080(6) 0.067(5) -0.042(5) -0.016(4) 0.001(4)
C65 0.043(4) 0.068(5) 0.057(5) -0.025(4) -0.024(4) -0.001(4)
C66 0.042(4) 0.069(6) 0.108(7) -0.032(5) -0.024(5) 0.008(4)
C67 0.031(3) 0.027(3) 0.036(3) 0.006(2) -0.016(3) -0.012(2)
C68 0.036(3) 0.038(4) 0.056(4) -0.011(3) -0.015(3) -0.010(3)
C69 0.044(4) 0.052(4) 0.093(6) -0.024(4) -0.028(4) -0.017(3)
C70 0.035(4) 0.051(4) 0.100(6) -0.011(4) -0.025(4) -0.018(3)
C71 0.030(3) 0.053(4) 0.075(5) -0.021(4) -0.014(3) -0.005(3)
C72 0.029(3) 0.038(4) 0.060(4) -0.012(3) -0.015(3) -0.008(3)
C73 0.033(4) 0.108(8) 0.187(11) -0.070(8) -0.023(6) -0.008(5)
C74 0.035(3) 0.028(3) 0.031(3) 0.002(2) -0.013(3) -0.012(3)
C75 0.032(3) 0.027(3) 0.040(4) 0.003(3) -0.014(3) -0.011(2)
C76 0.043(4) 0.035(3) 0.046(4) -0.011(3) -0.025(3) 0.000(3)
C77 0.039(3) 0.040(4) 0.062(4) -0.013(3) -0.031(3) 0.001(3)
C78 0.039(4) 0.036(4) 0.054(4) -0.016(3) -0.017(3) 0.001(3)
C79 0.053(4) 0.047(4) 0.050(4) -0.019(3) -0.027(3) -0.007(3)
C80 0.041(4) 0.039(4) 0.054(4) -0.008(3) -0.025(3) -0.005(3)
C81 0.073(6) 0.075(6) 0.112(7) -0.050(6) -0.063(6) 0.031(5)
C82 0.027(3) 0.035(3) 0.032(3) -0.006(3) -0.013(3) -0.007(2)
C83 0.042(4) 0.040(4) 0.037(4) -0.004(3) -0.017(3) -0.010(3)
C84 0.044(4) 0.057(4) 0.038(4) -0.014(3) -0.010(3) -0.011(3)
C85 0.032(3) 0.049(4) 0.044(4) -0.022(3) -0.005(3) -0.006(3)
C86 0.040(4) 0.034(3) 0.053(4) -0.013(3) -0.018(3) -0.004(3)
C87 0.032(3) 0.038(3) 0.041(4) -0.004(3) -0.011(3) -0.009(3)
C88 0.044(4) 0.074(6) 0.089(7) -0.029(5) -0.005(4) -0.003(4)
C89 0.033(3) 0.033(3) 0.034(3) -0.003(3) -0.015(3) -0.009(3)
C90 0.032(3) 0.031(3) 0.040(4) -0.006(3) -0.022(3) -0.004(3)
C91 0.032(3) 0.038(3) 0.039(4) 0.001(3) -0.012(3) -0.009(3)
C92 0.028(3) 0.048(4) 0.050(4) -0.003(3) -0.016(3) -0.009(3)
C93 0.033(3) 0.049(4) 0.049(4) -0.009(3) -0.023(3) -0.003(3)
C94 0.043(4) 0.049(4) 0.041(4) -0.001(3) -0.022(3) -0.005(3)
C95 0.030(3) 0.047(4) 0.040(4) -0.009(3) -0.013(3) -0.003(3)
C96 0.038(4) 0.059(5) 0.072(5) 0.003(4) -0.026(4) 0.003(3)
C46 0.026(3) 0.024(3) 0.026(3) -0.002(2) -0.009(2) -0.002(2)
C47 0.018(3) 0.030(3) 0.024(3) -0.005(2) -0.003(2) -0.004(2)
C48 0.019(2) 0.028(3) 0.032(3) -0.004(2) -0.009(2) -0.005(2)
C49 0.029(3) 0.027(3) 0.024(3) -0.005(2) -0.010(2) -0.008(2)
C50 0.022(3) 0.032(3) 0.025(3) -0.002(2) -0.008(2) -0.008(2)
C51 0.022(3) 0.027(3) 0.033(3) 0.001(2) -0.013(2) -0.004(2)
P1 0.089(3) 0.142(3) 0.0495(16) -0.0097(18) -0.0109(18) -0.053(2)
P2 0.089(3) 0.142(3) 0.0495(16) -0.0097(18) -0.0109(18) -0.053(2)
F1 0.23(2) 0.152(14) 0.137(16) 0.024(12) -0.123(15) -0.023(13)
F2 0.22(2) 0.20(2) 0.115(13) -0.081(14) -0.058(13) 0.004(16)
F3 0.24(2) 0.181(16) 0.112(15) 0.053(13) -0.071(15) -0.104(17)
F4 0.26(2) 0.179(16) 0.113(13) -0.052(12) -0.051(13) -0.116(17)
F5 0.135(18) 0.42(5) 0.29(3) -0.01(3) -0.02(2) -0.17(3)
F6 0.122(12) 0.23(2) 0.117(12) -0.006(11) -0.027(9) -0.105(13)
F7 0.23(4) 0.24(4) 0.31(4) 0.00(3) -0.18(3) -0.13(3)
F8 0.092(14) 0.22(3) 0.096(15) -0.046(14) 0.006(11) -0.035(14)
F9 0.23(3) 0.18(2) 0.18(3) -0.09(2) 0.00(2) -0.10(2)
F10 0.097(18) 0.22(4) 0.24(4) -0.02(3) -0.01(2) 0.030(19)
F11 0.20(3) 0.29(4) 0.047(11) 0.010(16) -0.013(14) -0.05(3)
F12 0.138(17) 0.40(5) 0.045(9) 0.008(16) -0.014(10) -0.18(2)

loop_
_atom_type_symbol
_atom_type_description
_atom_type_scat_dispersion_real
_atom_type_scat_dispersion_imag
_atom_type_scat_source
C C 0.0033 0.0016 'International Tables Vol C Tables 4.2.6.8 and 6.1.1.4'
H H 0.0000 0.0000 'International Tables Vol C Tables 4.2.6.8 and 6.1.1.4'
N N 0.0061 0.0033 'International Tables Vol C Tables 4.2.6.8 and 6.1.1.4'
O O 0.0106 0.0060 'International Tables Vol C Tables 4.2.6.8 and 6.1.1.4'
F F 0.0171 0.0103 'International Tables Vol C Tables 4.2.6.8 and 6.1.1.4'
P P 0.1023 0.0942 'International Tables Vol C Tables 4.2.6.8 and 6.1.1.4'
Cl Cl 0.1484 0.1585 'International Tables Vol C Tables 4.2.6.8 and 6.1.1.4'
Mo Mo -1.6832 0.6857 'International Tables Vol C Tables 4.2.6.8 and 6.1.1.4'

loop_
_geom_angle_atom_site_label_1
_geom_angle_atom_site_label_2
_geom_angle_atom_site_label_3
_geom_angle
O7 Mo1 Mo2 99.16(10)
O7 Mo1 N3 168.50(15)
Mo2 Mo1 N3 92.29(12)
O7 Mo1 N5 88.83(16)
Mo2 Mo1 N5 92.63(12)
N3 Mo1 N5 89.52(17)
O7 Mo1 N1 88.92(16)
Mo2 Mo1 N1 92.64(12)
N3 Mo1 N1 91.69(17)
N5 Mo1 N1 174.54(16)
O8 Mo2 N4 166.87(15)
O8 Mo2 Mo1 100.77(10)
N4 Mo2 Mo1 92.35(12)
O8 Mo2 N2 87.50(16)
N4 Mo2 N2 92.38(18)
Mo1 Mo2 N2 92.25(12)
O8 Mo2 N6 87.67(16)
N4 Mo2 N6 91.52(18)
Mo1 Mo2 N6 92.07(12)
N2 Mo2 N6 174.05(17)
O9 Mo3 Mo4 100.18(10)
O9 Mo3 N11 88.82(16)
Mo4 Mo3 N11 91.08(12)
O9 Mo3 N9 168.04(15)
Mo4 Mo3 N9 91.67(12)
N11 Mo3 N9 92.63(17)
O9 Mo3 N7 88.13(16)
Mo4 Mo3 N7 91.69(12)
N11 Mo3 N7 176.20(17)
N9 Mo3 N7 89.89(17)
O10 Mo4 N10 167.37(16)
O10 Mo4 Mo3 99.50(10)
N10 Mo4 Mo3 92.77(12)
O10 Mo4 N8 88.46(17)
N10 Mo4 N8 87.91(18)
Mo3 Mo4 N8 93.00(12)
O10 Mo4 N12 90.13(16)
N10 Mo4 N12 92.15(18)
Mo3 Mo4 N12 93.36(12)
N8 Mo4 N12 173.63(17)
C4 O1 C7 116.8(5)
C12 O2 C15 116.1(6)
C19 O3 C22 116.8(6)
C27 O4 C30 117.4(6)
C34 O5 C37 117.2(5)
C42 O6 C45 117.6(6)
C55 O11 C58 117.1(6)
C63 O12 C66 116.1(6)
C70 O13 C73 117.5(6)
C78 O14 C81 116.8(5)
C85 O15 C88 117.9(6)
C93 O16 C96 116.3(5)
C46 O7 Mo1 138.6(3)
C47 O8 Mo2 139.1(3)
C50 O9 Mo3 139.0(3)
C49 O10 Mo4 139.2(3)
C8 N1 C1 118.1(5)
C8 N1 Mo1 116.6(4)
C1 N1 Mo1 125.2(4)
C8 N2 C9 116.8(5)
C8 N2 Mo2 117.5(4)
C9 N2 Mo2 123.7(4)
C23 N3 C16 118.9(5)
C23 N3 Mo1 117.1(4)
C16 N3 Mo1 123.9(3)
C23 N4 C24 119.9(5)
C23 N4 Mo2 118.2(4)
C24 N4 Mo2 121.0(3)
C38 N5 C31 120.4(5)
C38 N5 Mo1 117.0(4)
C31 N5 Mo1 122.6(4)
C38 N6 C39 118.5(5)
C38 N6 Mo2 117.2(4)
C39 N6 Mo2 124.3(3)
C59 N7 C52 116.9(5)
C59 N7 Mo3 116.8(4)
C52 N7 Mo3 124.8(4)
C59 N8 C60 121.8(5)
C59 N8 Mo4 117.3(4)
C60 N8 Mo4 120.9(4)
C74 N9 C67 119.3(4)
C74 N9 Mo3 117.7(4)
C67 N9 Mo3 122.4(3)
C74 N10 C75 119.5(5)
C74 N10 Mo4 118.8(4)
C75 N10 Mo4 119.8(3)
C89 N11 C82 118.5(5)
C89 N11 Mo3 119.0(4)
C82 N11 Mo3 122.4(3)
C89 N12 C90 121.8(5)
C89 N12 Mo4 116.9(4)
C90 N12 Mo4 121.3(4)
C2 C1 C6 117.6(6)
C2 C1 N1 119.3(5)
C6 C1 N1 123.0(5)
C3 C2 C1 121.2(6)
C4 C3 C2 120.5(6)
O1 C4 C3 125.9(6)
O1 C4 C5 115.1(6)
C3 C4 C5 118.9(6)
C6 C5 C4 120.3(6)
C5 C6 C1 121.4(6)
N1 C8 N2 120.8(5)
C10 C9 C14 118.8(6)
C10 C9 N2 120.0(6)
C14 C9 N2 121.2(5)
C9 C10 C11 121.5(6)
C12 C11 C10 119.0(6)
C11 C12 C13 120.3(6)
C11 C12 O2 125.3(7)
C13 C12 O2 114.4(7)
C12 C13 C14 119.9(7)
C9 C14 C13 120.5(6)
C17 C16 C21 117.8(5)
C17 C16 N3 120.0(5)
C21 C16 N3 122.1(5)
C16 C17 C18 122.6(6)
C19 C18 C17 119.4(6)
O3 C19 C18 125.3(6)
O3 C19 C20 115.3(6)
C18 C19 C20 119.3(6)
C19 C20 C21 120.7(6)
C20 C21 C16 120.0(6)
N4 C23 N3 120.0(5)
C29 C24 C25 119.3(5)
C29 C24 N4 119.3(5)
C25 C24 N4 121.3(5)
C26 C25 C24 119.7(6)
C25 C26 C27 120.8(6)
C28 C27 C26 119.9(6)
C28 C27 O4 124.9(6)
C26 C27 O4 115.2(6)
C27 C28 C29 119.7(6)
C24 C29 C28 120.7(6)
C32 C31 C36 117.6(5)
C32 C31 N5 120.0(5)
C36 C31 N5 122.3(5)
C31 C32 C33 122.3(6)
C34 C33 C32 119.2(6)
C35 C34 O5 115.5(6)
C35 C34 C33 119.8(5)
O5 C34 C33 124.7(6)
C34 C35 C36 120.5(6)
C31 C36 C35 120.6(6)
N5 C38 N6 121.0(5)
C44 C39 C40 119.1(5)
C44 C39 N6 120.5(5)
C40 C39 N6 120.4(5)
C41 C40 C39 120.0(6)
C40 C41 C42 120.8(6)
O6 C42 C43 126.0(6)
O6 C42 C41 114.8(6)
C43 C42 C41 119.2(6)
C42 C43 C44 120.0(6)
C39 C44 C43 121.0(6)
C57 C52 C53 118.2(5)
C57 C52 N7 121.7(5)
C53 C52 N7 120.0(5)
C52 C53 C54 120.6(6)
C55 C54 C53 120.5(6)
O11 C55 C54 125.2(6)
O11 C55 C56 115.9(6)
C54 C55 C56 118.8(6)
C57 C56 C55 120.4(6)
C56 C57 C52 121.4(6)
N8 C59 N7 121.0(5)
C65 C60 C61 118.2(6)
C65 C60 N8 124.2(5)
C61 C60 N8 117.5(6)
C62 C61 C60 121.5(6)
C63 C62 C61 120.3(6)
C62 C63 O12 126.1(6)
C62 C63 C64 118.6(6)
O12 C63 C64 115.2(7)
C65 C64 C63 120.3(7)
C60 C65 C64 121.0(6)
C72 C67 C68 118.6(5)
C72 C67 N9 118.9(5)
C68 C67 N9 122.4(5)
C69 C68 C67 120.5(6)
C68 C69 C70 120.3(6)
O13 C70 C71 124.8(7)
O13 C70 C69 115.5(6)
C71 C70 C69 119.6(6)
C70 C71 C72 119.7(6)
C67 C72 C71 121.3(6)
N10 C74 N9 118.8(5)
C80 C75 C76 119.3(6)
C80 C75 N10 121.2(5)
C76 C75 N10 119.3(5)
C77 C76 C75 120.5(6)
C78 C77 C76 120.6(5)
C77 C78 O14 126.1(6)
C77 C78 C79 119.0(6)
O14 C78 C79 114.9(6)
C80 C79 C78 120.1(6)
C79 C80 C75 120.4(5)
C83 C82 C87 119.3(6)
C83 C82 N11 121.6(5)
C87 C82 N11 119.0(5)
C84 C83 C82 120.4(6)
C83 C84 C85 120.4(6)
O15 C85 C86 124.7(6)
O15 C85 C84 115.4(6)
C86 C85 C84 119.9(6)
C87 C86 C85 119.7(6)
C86 C87 C82 120.2(6)
N12 C89 N11 119.6(5)
C95 C90 C91 118.8(5)
C95 C90 N12 123.4(5)
C91 C90 N12 117.6(5)
C90 C91 C92 121.5(6)
C93 C92 C91 119.6(6)
O16 C93 C92 125.0(6)
O16 C93 C94 115.7(6)
C92 C93 C94 119.3(6)
C95 C94 C93 120.4(6)
C90 C95 C94 120.4(6)
O7 C46 C51 120.0(5)
O7 C46 C47 121.9(5)
C51 C46 C47 118.1(5)
O8 C47 C48 119.7(4)
O8 C47 C46 120.2(5)
C48 C47 C46 120.1(5)
C47 C48 C49 121.3(5)
O10 C49 C48 119.5(5)
O10 C49 C50 121.2(5)
C48 C49 C50 119.3(5)
O9 C50 C51 120.2(5)
O9 C50 C49 120.8(5)
C51 C50 C49 119.0(5)
C50 C51 C46 122.1(5)
F6 P1 F1 89.7(4)
F6 P1 F2 89.7(4)
F1 P1 F2 90.00(4)
F6 P1 F3 89.7(4)
F1 P1 F3 179.4(8)
F2 P1 F3 90.01(4)
F6 P1 F5 179.99(7)
F1 P1 F5 90.3(4)
F2 P1 F5 90.3(4)
F3 P1 F5 90.3(4)
F6 P1 F4 89.7(4)
F1 P1 F4 89.99(4)
F2 P1 F4 179.4(8)
F3 P1 F4 90.00(4)
F5 P1 F4 90.3(4)
F10 P2 F11 88.2(5)
F10 P2 F12 91.8(5)
F11 P2 F12 179.99(7)
F10 P2 F7 89.95(5)
F11 P2 F7 88.2(5)
F12 P2 F7 91.8(5)
F10 P2 F9 89.94(5)
F11 P2 F9 88.2(5)
F12 P2 F9 91.8(5)
F7 P2 F9 176.5(10)
F10 P2 F8 176.5(10)
F11 P2 F8 88.2(5)
F12 P2 F8 91.8(5)
F7 P2 F8 89.95(5)
F9 P2 F8 89.94(5)
Cl1S C1S Cl2S 107.4(14)
Cl2B C1SB Cl1B 119.3(19)
Cl3S C2S Cl4S 98.6(12)
Cl4B C2SB Cl3B 122.7(18)

loop_
_geom_bond_atom_site_label_1
_geom_bond_atom_site_label_2
_geom_bond_distance
Mo1 O7 2.025(4)
Mo1 Mo2 2.1211(7)
Mo1 N3 2.122(4)
Mo1 N5 2.134(4)
Mo1 N1 2.145(5)
Mo2 O8 1.998(4)
Mo2 N4 2.107(4)
Mo2 N2 2.135(4)
Mo2 N6 2.137(4)
Mo3 O9 2.009(4)
Mo3 Mo4 2.1194(7)
Mo3 N11 2.124(4)
Mo3 N9 2.128(4)
Mo3 N7 2.154(4)
Mo4 O10 2.012(4)
Mo4 N10 2.101(4)
Mo4 N8 2.125(4)
Mo4 N12 2.126(4)
O1 C4 1.363(7)
O1 C7 1.406(7)
O2 C12 1.386(7)
O2 C15 1.425(9)
O3 C19 1.368(7)
O3 C22 1.421(8)
O4 C27 1.386(7)
O4 C30 1.428(9)
O5 C34 1.369(6)
O5 C37 1.404(7)
O6 C42 1.365(7)
O6 C45 1.427(8)
O11 C55 1.366(7)
O11 C58 1.412(8)
O12 C63 1.368(8)
O12 C66 1.426(8)
O13 C70 1.369(7)
O13 C73 1.439(9)
O14 C78 1.373(7)
O14 C81 1.437(8)
O15 C85 1.367(7)
O15 C88 1.421(9)
O16 C93 1.364(7)
O16 C96 1.427(8)
O7 C46 1.308(6)
O8 C47 1.310(6)
O9 C50 1.304(6)
O10 C49 1.304(6)
N1 C8 1.325(6)
N1 C1 1.424(7)
N2 C8 1.325(7)
N2 C9 1.432(7)
N3 C23 1.332(6)
N3 C16 1.433(7)
N4 C23 1.314(7)
N4 C24 1.438(6)
N5 C38 1.317(7)
N5 C31 1.418(6)
N6 C38 1.324(6)
N6 C39 1.421(7)
N7 C59 1.324(7)
N7 C52 1.423(6)
N8 C59 1.312(7)
N8 C60 1.412(7)
N9 C74 1.339(7)
N9 C67 1.434(6)
N10 C74 1.313(7)
N10 C75 1.429(7)
N11 C89 1.325(6)
N11 C82 1.427(7)
N12 C89 1.317(7)
N12 C90 1.420(6)
C1 C2 1.392(8)
C1 C6 1.401(8)
C2 C3 1.385(8)
C3 C4 1.376(8)
C4 C5 1.406(8)
C5 C6 1.366(8)
C9 C10 1.368(8)
C9 C14 1.376(9)
C10 C11 1.395(8)
C11 C12 1.362(10)
C12 C13 1.381(10)
C13 C14 1.383(9)
C16 C17 1.358(8)
C16 C21 1.400(8)
C17 C18 1.390(8)
C18 C19 1.372(9)
C19 C20 1.380(9)
C20 C21 1.389(8)
C24 C29 1.374(8)
C24 C25 1.392(8)
C25 C26 1.375(8)
C26 C27 1.377(9)
C27 C28 1.373(9)
C28 C29 1.388(8)
C31 C32 1.372(8)
C31 C36 1.384(8)
C32 C33 1.385(8)
C33 C34 1.371(8)
C34 C35 1.369(8)
C35 C36 1.388(8)
C39 C44 1.377(8)
C39 C40 1.391(8)
C40 C41 1.363(8)
C41 C42 1.395(9)
C42 C43 1.374(8)
C43 C44 1.379(8)
C52 C57 1.381(8)
C52 C53 1.382(8)
C53 C54 1.397(8)
C54 C55 1.367(9)
C55 C56 1.397(9)
C56 C57 1.365(8)
C60 C65 1.353(8)
C60 C61 1.385(8)
C61 C62 1.377(9)
C62 C63 1.350(9)
C63 C64 1.404(10)
C64 C65 1.373(9)
C67 C72 1.380(8)
C67 C68 1.384(8)
C68 C69 1.380(8)
C69 C70 1.389(10)
C70 C71 1.372(9)
C71 C72 1.387(8)
C75 C80 1.375(8)
C75 C76 1.380(7)
C76 C77 1.375(8)
C77 C78 1.363(8)
C78 C79 1.401(8)
C79 C80 1.373(8)
C82 C83 1.372(8)
C82 C87 1.396(8)
C83 C84 1.367(8)
C84 C85 1.380(9)
C85 C86 1.378(9)
C86 C87 1.375(8)
C90 C95 1.376(8)
C90 C91 1.382(8)
C91 C92 1.390(8)
C92 C93 1.374(9)
C93 C94 1.397(9)
C94 C95 1.388(8)
C46 C51 1.388(7)
C46 C47 1.468(7)
C47 C48 1.378(7)
C48 C49 1.385(7)
C49 C50 1.463(7)
C50 C51 1.384(7)
P1 F6 1.538(6)
P1 F1 1.538(6)
P1 F2 1.538(6)
P1 F3 1.538(6)
P1 F5 1.538(6)
P1 F4 1.538(6)
P2 F10 1.510(9)
P2 F11 1.510(9)
P2 F12 1.510(9)
P2 F7 1.510(9)
P2 F9 1.510(9)
P2 F8 1.510(9)
C1S Cl1S 1.56(3)
C1S Cl2S 2.05(3)
C1SB Cl2B 1.55(3)
C1SB Cl1B 1.58(3)
C2S Cl3S 1.59(3)
C2S Cl4S 2.24(3)
C2SB Cl4B 1.50(2)
C2SB Cl3B 1.59(2)
